data_7055626
loop_
_publ_author_name
'Ma, Chunlin'
'Liu, Xinglong'
'Cheng, Shuang'
'Li, Qianli'
'Zhang, Rufen'

_publ_section_title
;
 A novel 4-fluorobenzenetelluronic trimethyltin ester: synthesis,
 characterization and in vitro cytotoxicity assessment
;
_journal_issue 8
_journal_name_full 'New J. Chem.'
_journal_page_first 6946
_journal_paper_doi 10.1039/C6NJ00288A
_journal_volume 40
_journal_year 2016
_chemical_formula_sum 'C24 H44 F2 O8 Sn4 Te2'
_chemical_formula_weight 1228.55
_chemical_name_systematic
; 
 ? 
;
_space_group_IT_number 14
_symmetry_cell_setting monoclinic
_symmetry_space_group_name_Hall '-P 2yn'
_symmetry_space_group_name_H-M 'P 1 21/n 1'
_atom_sites_solution_hydrogens geom
_atom_sites_solution_primary direct
_atom_sites_solution_secondary difmap
_audit_creation_method SHELXL-97
_audit_update_record
;
2015-02-08 deposited with the CCDC.
2016-06-08 downloaded from the CCDC.
;
_cell_angle_alpha 90.00
_cell_angle_beta 91.8930(10)
_cell_angle_gamma 90.00
_cell_formula_units_Z 4
_cell_length_a 12.0095(11)
_cell_length_b 13.3991(12)
_cell_length_c 24.2381(19)
_cell_measurement_reflns_used 5985
_cell_measurement_temperature 298(2)
_cell_measurement_theta_max 27.096
_cell_measurement_theta_min 2.799
_cell_volume 3898.2(6)
_computing_cell_refinement 'Bruker SMART'
_computing_data_collection 'Bruker SMART'
_computing_data_reduction 'Bruker SAINT'
_computing_molecular_graphics 'Bruker SHELXTL'
_computing_publication_material 'Bruker SHELXTL'
_computing_structure_refinement 'SHELXL-97 (Sheldrick, 1997)'
_computing_structure_solution 'SHELXS-97 (Sheldrick, 1990)'
_diffrn_ambient_temperature 298(2)
_diffrn_measured_fraction_theta_full 0.996
_diffrn_measured_fraction_theta_max 0.996
_diffrn_measurement_device_type 'CCD area detector'
_diffrn_measurement_method 'phi and omega scans'
_diffrn_radiation_monochromator graphite
_diffrn_radiation_source 'fine-focus sealed tube'
_diffrn_radiation_type MoK\a
_diffrn_radiation_wavelength 0.71073
_diffrn_reflns_av_R_equivalents 0.1006
_diffrn_reflns_av_sigmaI/netI 0.1016
_diffrn_reflns_limit_h_max 13
_diffrn_reflns_limit_h_min -14
_diffrn_reflns_limit_k_max 15
_diffrn_reflns_limit_k_min -15
_diffrn_reflns_limit_l_max 27
_diffrn_reflns_limit_l_min -28
_diffrn_reflns_number 18700
_diffrn_reflns_theta_full 25.02
_diffrn_reflns_theta_max 25.02
_diffrn_reflns_theta_min 2.80
_exptl_absorpt_coefficient_mu 4.046
_exptl_absorpt_correction_T_max 0.6645
_exptl_absorpt_correction_T_min 0.2813
_exptl_absorpt_correction_type multi-scan
_exptl_absorpt_process_details sadabs
_exptl_crystal_colour colorless
_exptl_crystal_density_diffrn 2.093
_exptl_crystal_density_method 'not measured'
_exptl_crystal_description block
_exptl_crystal_F_000 2296
_exptl_crystal_size_max 0.42
_exptl_crystal_size_mid 0.28
_exptl_crystal_size_min 0.11
_refine_diff_density_max 1.835
_refine_diff_density_min -1.794
_refine_diff_density_rms 0.238
_refine_ls_extinction_method none
_refine_ls_goodness_of_fit_ref 1.083
_refine_ls_hydrogen_treatment mixed
_refine_ls_matrix_type full
_refine_ls_number_parameters 373
_refine_ls_number_reflns 6842
_refine_ls_number_restraints 0
_refine_ls_restrained_S_all 1.083
_refine_ls_R_factor_all 0.1085
_refine_ls_R_factor_gt 0.0585
_refine_ls_shift/su_max 0.005
_refine_ls_shift/su_mean 0.000
_refine_ls_structure_factor_coef Fsqd
_refine_ls_weighting_details 'calc w=1/[\s^2^(Fo^2^)+(0.0507P)^2^+35.9542P] where P=(Fo^2^+2Fc^2^)/3'
_refine_ls_weighting_scheme calc
_refine_ls_wR_factor_gt 0.1383
_refine_ls_wR_factor_ref 0.1760
_reflns_number_gt 4312
_reflns_number_total 6842
_reflns_threshold_expression >2sigma(I)
_cod_data_source_file c6nj00288a2.cif
_cod_data_source_block 130522f
_cod_depositor_comments
;
The following automatic conversions were performed:

'_symmetry_cell_setting' value 'Monoclinic' changed to 'monoclinic'
according to
/usr/data/users/saulius/crontab/automatic-downloads/rss-feeds/RSC/lib/dictionaries/cif_core.dic
dictionary named 'cif_core.dic' version 2.4.2 from 2011-04-26.

Automatic conversion script
Id: cif_fix_values 4268 2015-11-12 08:31:59Z antanas 

 Adding full bibliography for 7055626.cif.
;
_cod_original_sg_symbol_H-M P2(1)/n
_cod_database_code 7055626

loop_
_symmetry_equiv_pos_as_xyz
'x, y, z'
'-x+1/2, y+1/2, -z+1/2'
'-x, -y, -z'
'x-1/2, -y-1/2, z-1/2'

loop_
_atom_site_label
_atom_site_type_symbol
_atom_site_fract_x
_atom_site_fract_y
_atom_site_fract_z
_atom_site_U_iso_or_equiv
_atom_site_adp_type
_atom_site_occupancy
_atom_site_symmetry_multiplicity
_atom_site_calc_flag
_atom_site_refinement_flags
Sn1 Sn -0.16287(10) 0.02746(8) 0.41202(5) 0.0577(3) Uani 1 1 d .
Sn2 Sn -0.04725(9) 0.35422(7) 0.34450(4) 0.0468(3) Uani 1 1 d .
Sn3 Sn 0.05119(9) -0.14153(8) 0.16615(4) 0.0478(3) Uani 1 1 d .
Sn4 Sn 0.14492(9) 0.18746(8) 0.09606(4) 0.0499(3) Uani 1 1 d .
Te2 Te -0.03145(7) 0.09983(6) 0.19545(3) 0.0330(2) Uani 1 1 d .
Te1 Te 0.02987(7) 0.10735(6) 0.31752(3) 0.0322(2) Uani 1 1 d .
O1 O 0.0041(7) -0.0369(6) 0.3200(3) 0.037(2) Uani 1 1 d .
O2 O 0.1009(7) 0.0905(6) 0.2460(3) 0.035(2) Uani 1 1 d .
O3 O -0.1016(7) 0.1160(6) 0.2672(3) 0.035(2) Uani 1 1 d .
O4 O 0.0506(7) 0.2464(6) 0.3118(4) 0.041(2) Uani 1 1 d .
O5 O -0.0566(8) 0.1244(6) 0.3807(4) 0.044(2) Uani 1 1 d .
O6 O -0.0034(8) 0.2442(6) 0.1924(4) 0.046(2) Uani 1 1 d .
O7 O 0.0554(8) 0.0812(6) 0.1332(3) 0.039(2) Uani 1 1 d .
O8 O -0.0505(7) -0.0422(5) 0.2003(3) 0.035(2) Uani 1 1 d .
F1 F 0.4862(8) 0.0527(8) 0.4398(4) 0.088(3) Uani 1 1 d .
F2 F -0.4843(8) 0.1601(8) 0.0711(4) 0.080(3) Uani 1 1 d .
C1 C 0.3842(15) 0.0639(15) 0.4135(8) 0.067(5) Uani 1 1 d .
C2 C 0.3683(15) 0.0171(15) 0.3643(8) 0.082(6) Uani 1 1 d .
H2 H 0.4238 -0.0221 0.3495 0.098 Uiso 1 1 calc R
C3 C 0.2659(14) 0.0298(13) 0.3368(7) 0.064(5) Uani 1 1 d .
H3 H 0.2523 -0.0006 0.3027 0.077 Uiso 1 1 calc R
C4 C 0.1846(11) 0.0872(9) 0.3598(5) 0.037(3) Uani 1 1 d .
C5 C 0.2057(14) 0.1310(12) 0.4099(6) 0.060(4) Uani 1 1 d .
H5 H 0.1505 0.1685 0.4261 0.072 Uiso 1 1 calc R
C6 C 0.3078(16) 0.1203(14) 0.4364(7) 0.068(5) Uani 1 1 d .
H6 H 0.3230 0.1522 0.4699 0.081 Uiso 1 1 calc R
C7 C -0.0109(18) 0.4711(13) 0.2879(8) 0.088(6) Uani 1 1 d .
H7A H 0.0293 0.5232 0.3070 0.131 Uiso 1 1 calc R
H7B H -0.0793 0.4974 0.2722 0.131 Uiso 1 1 calc R
H7C H 0.0335 0.4451 0.2590 0.131 Uiso 1 1 calc R
C8 C 0.0178(17) 0.3763(14) 0.4251(7) 0.087(6) Uani 1 1 d .
H8A H -0.0053 0.3226 0.4483 0.131 Uiso 1 1 calc R
H8B H -0.0093 0.4384 0.4392 0.131 Uiso 1 1 calc R
H8C H 0.0976 0.3780 0.4247 0.131 Uiso 1 1 calc R
C9 C -0.2165(13) 0.3123(14) 0.3377(8) 0.082(6) Uani 1 1 d .
H9A H -0.2257 0.2613 0.3101 0.123 Uiso 1 1 calc R
H9B H -0.2608 0.3694 0.3273 0.123 Uiso 1 1 calc R
H9C H -0.2399 0.2873 0.3725 0.123 Uiso 1 1 calc R
C10 C -0.065(2) -0.0910(12) 0.4483(7) 0.094(7) Uani 1 1 d .
H10A H -0.0312 -0.1290 0.4197 0.141 Uiso 1 1 calc R
H10B H -0.1118 -0.1337 0.4693 0.141 Uiso 1 1 calc R
H10C H -0.0076 -0.0632 0.4723 0.141 Uiso 1 1 calc R
C11 C -0.2792(16) -0.0141(15) 0.3491(9) 0.094(7) Uani 1 1 d .
H11A H -0.2955 0.0424 0.3258 0.141 Uiso 1 1 calc R
H11B H -0.3465 -0.0369 0.3653 0.141 Uiso 1 1 calc R
H11C H -0.2486 -0.0668 0.3274 0.141 Uiso 1 1 calc R
C12 C -0.2306(19) 0.1223(15) 0.4726(7) 0.094(7) Uani 1 1 d .
H12A H -0.1712 0.1554 0.4928 0.142 Uiso 1 1 calc R
H12B H -0.2731 0.0832 0.4976 0.142 Uiso 1 1 calc R
H12C H -0.2780 0.1711 0.4549 0.142 Uiso 1 1 calc R
C13 C 0.2201(14) -0.1017(14) 0.1800(8) 0.077(5) Uani 1 1 d .
H13A H 0.2377 -0.0457 0.1571 0.116 Uiso 1 1 calc R
H13B H 0.2668 -0.1572 0.1710 0.116 Uiso 1 1 calc R
H13C H 0.2327 -0.0842 0.2181 0.116 Uiso 1 1 calc R
C14 C 0.0058(17) -0.2667(12) 0.2141(8) 0.088(6) Uani 1 1 d .
H14A H 0.0224 -0.2534 0.2524 0.131 Uiso 1 1 calc R
H14B H 0.0469 -0.3242 0.2028 0.131 Uiso 1 1 calc R
H14C H -0.0726 -0.2792 0.2088 0.131 Uiso 1 1 calc R
C15 C 0.0015(18) -0.1549(14) 0.0816(7) 0.090(7) Uani 1 1 d .
H15A H -0.0586 -0.2019 0.0779 0.136 Uiso 1 1 calc R
H15B H 0.0634 -0.1778 0.0609 0.136 Uiso 1 1 calc R
H15C H -0.0227 -0.0911 0.0678 0.136 Uiso 1 1 calc R
C16 C 0.2653(14) 0.2433(15) 0.1541(7) 0.079(6) Uani 1 1 d .
H16A H 0.2283 0.2719 0.1849 0.119 Uiso 1 1 calc R
H16B H 0.3094 0.2935 0.1370 0.119 Uiso 1 1 calc R
H16C H 0.3127 0.1898 0.1669 0.119 Uiso 1 1 calc R
C17 C 0.2225(16) 0.0950(13) 0.0368(6) 0.073(5) Uani 1 1 d .
H17A H 0.2834 0.0595 0.0544 0.109 Uiso 1 1 calc R
H17B H 0.2499 0.1358 0.0077 0.109 Uiso 1 1 calc R
H17C H 0.1691 0.0482 0.0218 0.109 Uiso 1 1 calc R
C18 C 0.0226(16) 0.2838(12) 0.0604(6) 0.070(5) Uani 1 1 d .
H18A H -0.0397 0.2451 0.0468 0.105 Uiso 1 1 calc R
H18B H 0.0539 0.3201 0.0305 0.105 Uiso 1 1 calc R
H18C H -0.0018 0.3299 0.0878 0.105 Uiso 1 1 calc R
C19 C -0.1842(11) 0.1221(10) 0.1517(5) 0.038(3) Uani 1 1 d .
C20 C -0.2067(13) 0.0739(12) 0.1034(6) 0.056(4) Uani 1 1 d .
H20 H -0.1542 0.0316 0.0885 0.068 Uiso 1 1 calc R
C21 C -0.3085(14) 0.0883(11) 0.0769(7) 0.061(5) Uani 1 1 d .
H21 H -0.3253 0.0543 0.0442 0.073 Uiso 1 1 calc R
C22 C -0.3828(13) 0.1500(11) 0.0972(6) 0.049(4) Uani 1 1 d .
C23 C -0.3644(14) 0.2002(13) 0.1465(7) 0.069(5) Uani 1 1 d .
H23 H -0.4179 0.2425 0.1605 0.083 Uiso 1 1 calc R
C24 C -0.2633(13) 0.1851(12) 0.1739(6) 0.056(4) Uani 1 1 d .
H24 H -0.2480 0.2170 0.2074 0.067 Uiso 1 1 calc R

loop_
_atom_site_aniso_label
_atom_site_aniso_U_11
_atom_site_aniso_U_22
_atom_site_aniso_U_33
_atom_site_aniso_U_23
_atom_site_aniso_U_13
_atom_site_aniso_U_12
Sn1 0.0518(8) 0.0609(7) 0.0612(7) 0.0058(5) 0.0124(6) -0.0072(6)
Sn2 0.0411(7) 0.0457(6) 0.0535(7) -0.0062(5) -0.0024(5) 0.0067(5)
Sn3 0.0435(7) 0.0476(6) 0.0519(6) -0.0055(5) -0.0035(5) 0.0123(5)
Sn4 0.0448(7) 0.0584(6) 0.0466(6) 0.0025(5) 0.0044(5) -0.0008(5)
Te2 0.0286(5) 0.0359(5) 0.0343(5) -0.0024(4) -0.0024(4) 0.0030(4)
Te1 0.0257(5) 0.0355(5) 0.0354(5) -0.0020(4) -0.0022(4) -0.0006(4)
O1 0.034(6) 0.029(5) 0.049(5) 0.004(4) -0.001(4) -0.009(4)
O2 0.029(5) 0.043(5) 0.034(5) 0.003(4) 0.004(4) 0.000(4)
O3 0.028(5) 0.047(5) 0.029(5) -0.003(4) 0.000(4) 0.001(4)
O4 0.032(6) 0.036(5) 0.053(6) -0.001(4) 0.005(4) 0.004(4)
O5 0.041(6) 0.042(5) 0.048(6) -0.007(4) 0.008(4) 0.004(4)
O6 0.048(7) 0.035(5) 0.053(6) 0.002(4) 0.000(5) 0.010(4)
O7 0.043(6) 0.037(5) 0.038(5) -0.003(4) 0.002(4) 0.009(4)
O8 0.032(5) 0.023(4) 0.049(5) 0.000(4) -0.002(4) 0.002(4)
F1 0.043(6) 0.112(8) 0.105(8) 0.006(7) -0.041(6) 0.011(6)
F2 0.050(6) 0.097(7) 0.091(7) -0.002(6) -0.039(6) 0.012(5)
C1 0.052(12) 0.082(13) 0.064(12) 0.017(10) -0.020(9) -0.007(10)
C2 0.043(12) 0.110(16) 0.090(14) -0.004(12) -0.013(10) 0.014(11)
C3 0.047(11) 0.076(12) 0.069(11) -0.018(9) -0.003(8) 0.014(9)
C4 0.024(8) 0.039(7) 0.047(8) 0.006(6) -0.010(6) 0.001(6)
C5 0.053(11) 0.066(10) 0.060(10) -0.016(8) -0.005(8) 0.010(9)
C6 0.063(13) 0.087(13) 0.051(10) -0.014(9) -0.024(9) -0.016(10)
C7 0.117(19) 0.066(12) 0.081(14) 0.013(10) 0.013(12) 0.023(12)
C8 0.105(18) 0.090(14) 0.066(12) -0.006(10) -0.002(11) 0.025(13)
C9 0.032(11) 0.086(13) 0.129(17) -0.017(12) 0.003(10) 0.007(9)
C10 0.16(2) 0.051(11) 0.068(12) 0.021(9) -0.015(13) 0.005(12)
C11 0.057(14) 0.092(15) 0.132(18) -0.005(13) -0.013(13) -0.031(11)
C12 0.12(2) 0.096(15) 0.073(13) -0.020(11) 0.045(12) 0.008(13)
C13 0.044(12) 0.091(14) 0.098(14) -0.019(11) 0.008(10) 0.018(10)
C14 0.102(17) 0.047(10) 0.113(16) 0.038(10) -0.003(13) 0.001(10)
C15 0.119(19) 0.093(14) 0.059(12) -0.040(10) 0.003(11) 0.034(13)
C16 0.056(12) 0.098(14) 0.083(13) -0.006(11) -0.019(10) -0.018(11)
C17 0.086(15) 0.079(12) 0.055(10) 0.006(9) 0.020(9) 0.007(11)
C18 0.095(15) 0.064(11) 0.050(10) 0.018(8) -0.002(9) 0.019(10)
C19 0.034(8) 0.043(8) 0.035(8) 0.006(6) -0.007(6) 0.003(6)
C20 0.035(9) 0.078(11) 0.056(10) -0.007(8) -0.003(7) 0.011(8)
C21 0.062(12) 0.056(10) 0.062(10) -0.020(8) -0.028(9) 0.015(9)
C22 0.039(10) 0.050(9) 0.058(10) 0.003(8) -0.015(7) 0.014(7)
C23 0.058(12) 0.080(12) 0.067(11) -0.016(9) -0.016(9) 0.045(10)
C24 0.052(11) 0.072(10) 0.042(9) -0.010(8) -0.006(7) 0.015(9)

loop_
_atom_type_symbol
_atom_type_description
_atom_type_scat_dispersion_real
_atom_type_scat_dispersion_imag
_atom_type_scat_source
C C 0.0033 0.0016 'International Tables Vol C Tables 4.2.6.8 and 6.1.1.4'
H H 0.0000 0.0000 'International Tables Vol C Tables 4.2.6.8 and 6.1.1.4'
O O 0.0106 0.0060 'International Tables Vol C Tables 4.2.6.8 and 6.1.1.4'
Sn Sn -0.6537 1.4246 'International Tables Vol C Tables 4.2.6.8 and 6.1.1.4'
Te Te -0.5308 1.6751 'International Tables Vol C Tables 4.2.6.8 and 6.1.1.4'
F F 0.0171 0.0103 'International Tables Vol C Tables 4.2.6.8 and 6.1.1.4'

loop_
_geom_angle_atom_site_label_1
_geom_angle_atom_site_label_2
_geom_angle_atom_site_label_3
_geom_angle
O5 Sn1 C11 108.3(6)
O5 Sn1 C12 98.0(6)
C11 Sn1 C12 113.5(9)
O5 Sn1 C10 106.8(7)
C11 Sn1 C10 116.3(8)
C12 Sn1 C10 112.1(8)
O4 Sn2 C8 105.1(6)
O4 Sn2 C9 110.3(6)
C8 Sn2 C9 116.0(8)
O4 Sn2 C7 97.8(6)
C8 Sn2 C7 114.6(8)
C9 Sn2 C7 111.2(8)
O8 Sn3 C13 111.2(5)
O8 Sn3 C14 97.3(6)
C13 Sn3 C14 112.0(8)
O8 Sn3 C15 107.4(5)
C13 Sn3 C15 114.3(8)
C14 Sn3 C15 113.1(8)
O7 Sn4 C18 103.9(6)
O7 Sn4 C16 108.4(6)
C18 Sn4 C16 120.3(7)
O7 Sn4 C17 98.2(5)
C18 Sn4 C17 113.1(7)
C16 Sn4 C17 110.4(7)
O7 Te2 O8 89.3(4)
O7 Te2 O6 90.0(4)
O8 Te2 O6 176.7(4)
O7 Te2 O3 171.4(4)
O8 Te2 O3 90.0(4)
O6 Te2 O3 90.2(4)
O7 Te2 O2 91.9(4)
O8 Te2 O2 89.7(3)
O6 Te2 O2 87.2(4)
O3 Te2 O2 79.5(3)
O7 Te2 C19 96.4(5)
O8 Te2 C19 93.9(4)
O6 Te2 C19 89.4(4)
O3 Te2 C19 92.2(4)
O2 Te2 C19 171.0(4)
O4 Te1 O5 91.0(4)
O4 Te1 O1 177.2(4)
O5 Te1 O1 90.1(4)
O4 Te1 O3 90.1(4)
O5 Te1 O3 92.5(4)
O1 Te1 O3 87.3(3)
O4 Te1 O2 89.2(4)
O5 Te1 O2 172.3(4)
O1 Te1 O2 89.3(3)
O3 Te1 O2 79.8(3)
O4 Te1 C4 92.6(4)
O5 Te1 C4 96.9(5)
O1 Te1 C4 89.8(4)
O3 Te1 C4 170.2(4)
O2 Te1 C4 90.7(5)
Te1 O2 Te2 100.1(4)
Te1 O3 Te2 100.6(4)
Te1 O4 Sn2 126.3(5)
Te1 O5 Sn1 127.4(4)
Te2 O7 Sn4 125.7(4)
Te2 O8 Sn3 123.9(4)
C6 C1 C2 123.6(16)
C6 C1 F1 119.3(17)
C2 C1 F1 117.1(18)
C1 C2 C3 117.5(18)
C4 C3 C2 120.1(16)
C5 C4 C3 119.2(13)
C5 C4 Te1 120.8(11)
C3 C4 Te1 120.0(11)
C4 C5 C6 120.6(16)
C1 C6 C5 118.9(16)
C20 C19 C24 120.2(13)
C20 C19 Te2 120.8(11)
C24 C19 Te2 118.9(10)
C19 C20 C21 119.0(15)
C22 C21 C20 120.9(15)
C21 C22 F2 119.6(14)
C21 C22 C23 122.4(14)
F2 C22 C23 117.9(14)
C24 C23 C22 117.2(14)
C23 C24 C19 120.2(14)

loop_
_geom_bond_atom_site_label_1
_geom_bond_atom_site_label_2
_geom_bond_distance
Sn1 O5 1.989(9)
Sn1 C11 2.110(18)
Sn1 C12 2.124(16)
Sn1 C10 2.147(17)
Sn2 O4 2.039(8)
Sn2 C8 2.101(17)
Sn2 C9 2.110(16)
Sn2 C7 2.136(17)
Sn3 O8 2.003(8)
Sn3 C13 2.114(17)
Sn3 C14 2.122(15)
Sn3 C15 2.122(16)
Sn4 O7 2.014(9)
Sn4 C18 2.118(15)
Sn4 C16 2.121(15)
Sn4 C17 2.134(16)
Te2 O7 1.879(9)
Te2 O8 1.921(7)
Te2 O6 1.966(9)
Te2 O3 1.970(8)
Te2 O2 1.979(8)
Te2 C19 2.110(13)
Te1 O4 1.886(8)
Te1 O5 1.892(9)
Te1 O1 1.958(8)
Te1 O3 1.966(8)
Te1 O2 1.969(8)
Te1 C4 2.110(12)
F1 C1 1.370(18)
F2 C22 1.362(16)
C1 C6 1.33(2)
C1 C2 1.36(2)
C2 C3 1.39(2)
C3 C4 1.38(2)
C4 C5 1.363(19)
C5 C6 1.37(2)
C19 C20 1.356(19)
C19 C24 1.393(19)
C20 C21 1.38(2)
C21 C22 1.32(2)
C22 C23 1.38(2)
C23 C24 1.38(2)
